data_4501284
loop_
_publ_author_name
'McHugh, Charlene'
'Erxleben, Andrea'

_publ_section_title
;
 Supramolecular Structures and Tautomerism of Carboxylate Salts of Adenine
 and Pharmaceutically RelevantN6-Substituted Adenine
;
_journal_issue 11
_journal_name_full 'Crystal Growth &amp; Design'
_journal_page_first 5096
_journal_paper_doi 10.1021/cg201007m
_journal_volume 11
_journal_year 2011
_chemical_formula_sum 'C13 H12 N5 O2'
_chemical_formula_weight 270.28
_chemical_name_systematic
; 
 ? 
;
_space_group_IT_number 14
_symmetry_cell_setting monoclinic
_symmetry_space_group_name_Hall '-P 2ybc'
_symmetry_space_group_name_H-M 'P 1 21/c 1'
_atom_sites_solution_hydrogens difmap
_atom_sites_solution_primary direct
_atom_sites_solution_secondary difmap
_audit_creation_method SHELXL-97
_cell_angle_alpha 90.00
_cell_angle_beta 103.951(5)
_cell_angle_gamma 90.00
_cell_formula_units_Z 4
_cell_length_a 8.4126(4)
_cell_length_b 11.7538(4)
_cell_length_c 13.5103(6)
_cell_measurement_reflns_used 5142
_cell_measurement_temperature 293(2)
_cell_measurement_theta_max 26.36
_cell_measurement_theta_min 3.04
_cell_volume 1296.49(10)
_computing_cell_refinement
;
CrysAlisPro, Oxford Diffraction Ltd.,
Version 1.171.33.31 (release 08-01-2009 CrysAlis171 .NET)
(compiled Jan  8 2009,16:24:04)
;
_computing_data_collection
;
CrysAlisPro, Oxford Diffraction Ltd.,
Version 1.171.33.31 (release 08-01-2009 CrysAlis171 .NET)
(compiled Jan  8 2009,16:24:04)
;
_computing_data_reduction
;
CrysAlisPro, Oxford Diffraction Ltd.,
Version 1.171.33.31 (release 08-01-2009 CrysAlis171 .NET)
(compiled Jan  8 2009,16:24:04)
;
_diffrn_ambient_temperature 293(2)
_diffrn_detector_area_resol_mean 16.1048
_diffrn_measured_fraction_theta_full 0.998
_diffrn_measured_fraction_theta_max 0.998
_diffrn_measurement_device_type 'Goniometer KM4/Xcalibur, detector: Sapphire3'
_diffrn_radiation_monochromator graphite
_diffrn_radiation_source 'Enhance (Mo) X-ray Source'
_diffrn_radiation_type MoK\a
_diffrn_radiation_wavelength 0.71073
_diffrn_reflns_av_R_equivalents 0.0228
_diffrn_reflns_av_sigmaI/netI 0.0334
_diffrn_reflns_limit_h_max 10
_diffrn_reflns_limit_h_min -9
_diffrn_reflns_limit_k_max 8
_diffrn_reflns_limit_k_min -14
_diffrn_reflns_limit_l_max 16
_diffrn_reflns_limit_l_min -10
_diffrn_reflns_number 5142
_diffrn_reflns_theta_full 26.36
_diffrn_reflns_theta_max 26.36
_diffrn_reflns_theta_min 3.04
_exptl_absorpt_coefficient_mu 0.099
_exptl_absorpt_correction_T_max 0.9853
_exptl_absorpt_correction_T_min 0.9710
_exptl_absorpt_correction_type multi-scan
_exptl_absorpt_process_details
; 
CrysAlis RED, Oxford Diffraction Ltd.,
Version 1.171.33.31 (release 08-01-2009 CrysAlis171 .NET)
(compiled Jan  8 2009,16:24:04)
Empirical absorption correction using spherical harmonics,
 implemented in SCALE3 ABSPACK scaling algorithm.
;
_exptl_crystal_colour colourless
_exptl_crystal_density_diffrn 1.385
_exptl_crystal_density_method 'not measured'
_exptl_crystal_description plate
_exptl_crystal_F_000 564
_exptl_crystal_size_max 0.30
_exptl_crystal_size_mid 0.30
_exptl_crystal_size_min 0.15
_refine_diff_density_max 0.162
_refine_diff_density_min -0.205
_refine_diff_density_rms 0.043
_refine_ls_extinction_method none
_refine_ls_goodness_of_fit_ref 1.041
_refine_ls_hydrogen_treatment mixed
_refine_ls_matrix_type full
_refine_ls_number_parameters 229
_refine_ls_number_reflns 2643
_refine_ls_number_restraints 0
_refine_ls_restrained_S_all 1.041
_refine_ls_R_factor_all 0.0571
_refine_ls_R_factor_gt 0.0408
_refine_ls_shift/su_max 0.000
_refine_ls_shift/su_mean 0.000
_refine_ls_structure_factor_coef Fsqd
_refine_ls_weighting_details 'calc w=1/[\s^2^(Fo^2^)+(0.0535P)^2^+0.1599P] where P=(Fo^2^+2Fc^2^)/3'
_refine_ls_weighting_scheme calc
_refine_ls_wR_factor_gt 0.0967
_refine_ls_wR_factor_ref 0.1059
_reflns_number_gt 2034
_reflns_number_total 2643
_reflns_threshold_expression >2sigma(I)
_cod_data_source_file cg201007m_si_002.cif
_cod_data_source_block 2
_cod_original_cell_volume 1296.48(10)
_cod_original_sg_symbol_H-M P2(1)/c
_cod_database_code 4501284

loop_
_symmetry_equiv_pos_as_xyz
'x, y, z'
'-x, y+1/2, -z+1/2'
'-x, -y, -z'
'x, -y-1/2, z-1/2'

loop_
_atom_site_label
_atom_site_type_symbol
_atom_site_fract_x
_atom_site_fract_y
_atom_site_fract_z
_atom_site_U_iso_or_equiv
_atom_site_adp_type
_atom_site_occupancy
_atom_site_symmetry_multiplicity
_atom_site_calc_flag
O1 O 0.04609(16) 0.91687(8) 0.11067(8) 0.0434(3) Uani 1 1 d
N3 N 0.14086(16) 0.40375(10) 0.16682(10) 0.0362(3) Uani 1 1 d
N6 N 0.23593(16) 0.66200(11) -0.02352(10) 0.0347(3) Uani 1 1 d
N9 N 0.02116(17) 0.55593(11) 0.24712(10) 0.0356(3) Uani 1 1 d
N7 N 0.05403(15) 0.69758(10) 0.14967(9) 0.0303(3) Uani 1 1 d
N1 N 0.24819(16) 0.47181(10) 0.02750(10) 0.0351(3) Uani 1 1 d
O2 O 0.04842(17) 0.87023(9) -0.04735(9) 0.0533(4) Uani 1 1 d
H2 H 0.2458(19) 0.3169(14) 0.0793(12) 0.038(4) Uiso 1 1 d
H8 H -0.052(2) 0.7186(14) 0.2688(12) 0.040(4) Uiso 1 1 d
H6 H 0.182(2) 0.7291(15) -0.0268(13) 0.047(5) Uiso 1 1 d
H10A H 0.232(2) 0.6117(16) -0.1668(15) 0.059(6) Uiso 1 1 d
H10B H 0.390(2) 0.5739(16) -0.0836(14) 0.058(5) Uiso 1 1 d
H7 H 0.057(2) 0.7770(18) 0.1279(14) 0.064(6) Uiso 1 1 d
H16 H 0.466(2) 0.8149(17) 0.0073(16) 0.063(6) Uiso 1 1 d
H12 H 0.384(3) 0.6851(18) -0.2815(16) 0.067(6) Uiso 1 1 d
H14 H 0.670(4) 0.969(2) -0.200(2) 0.111(9) Uiso 1 1 d
H13 H 0.547(3) 0.832(2) -0.321(2) 0.095(8) Uiso 1 1 d
H15 H 0.626(3) 0.959(2) -0.0349(19) 0.095(8) Uiso 1 1 d
H9 H 0.000(2) 0.5183(16) 0.3020(15) 0.060(6) Uiso 1 1 d
C2 C 0.2144(2) 0.39268(13) 0.09111(13) 0.0369(4) Uani 1 1 d
C4 C 0.09719(18) 0.51250(12) 0.17598(11) 0.0299(3) Uani 1 1 d
C5 C 0.11934(17) 0.60174(11) 0.11475(10) 0.0271(3) Uani 1 1 d
C6 C 0.20133(17) 0.58024(11) 0.03740(11) 0.0286(3) Uani 1 1 d
C8 C -0.0020(2) 0.66675(13) 0.22900(11) 0.0354(4) Uani 1 1 d
C10 C 0.3137(2) 0.63769(14) -0.10592(15) 0.0424(4) Uani 1 1 d
C11 C 0.40824(18) 0.73718(13) -0.13236(13) 0.0380(4) Uani 1 1 d
C12 C 0.4359(2) 0.74376(17) -0.22923(14) 0.0482(4) Uani 1 1 d
C13 C 0.5315(3) 0.8295(2) -0.25453(18) 0.0631(6) Uani 1 1 d
C14 C 0.6006(3) 0.90909(19) -0.1840(2) 0.0708(7) Uani 1 1 d
C15 C 0.5759(3) 0.90458(18) -0.0867(2) 0.0736(7) Uani 1 1 d
C16 C 0.4784(3) 0.81885(16) -0.06148(17) 0.0567(5) Uani 1 1 d
C17 C 0.02745(19) 0.93852(11) 0.01716(11) 0.0317(3) Uani 1 1 d

loop_
_atom_site_aniso_label
_atom_site_aniso_U_11
_atom_site_aniso_U_22
_atom_site_aniso_U_33
_atom_site_aniso_U_23
_atom_site_aniso_U_13
_atom_site_aniso_U_12
O1 0.0823(9) 0.0217(5) 0.0304(6) 0.0034(4) 0.0216(5) 0.0080(5)
N3 0.0466(8) 0.0217(6) 0.0418(7) 0.0057(5) 0.0136(6) 0.0034(5)
N6 0.0437(8) 0.0247(6) 0.0416(7) 0.0056(6) 0.0216(6) 0.0035(6)
N9 0.0555(8) 0.0249(6) 0.0307(7) 0.0045(5) 0.0189(6) 0.0002(6)
N7 0.0434(7) 0.0193(6) 0.0304(6) 0.0015(5) 0.0131(5) 0.0017(5)
N1 0.0382(7) 0.0251(6) 0.0449(7) 0.0028(6) 0.0156(6) 0.0051(5)
O2 0.1013(11) 0.0278(6) 0.0368(6) 0.0024(5) 0.0287(6) 0.0220(6)
C2 0.0422(9) 0.0217(7) 0.0483(9) 0.0028(7) 0.0137(7) 0.0054(6)
C4 0.0359(8) 0.0231(7) 0.0300(7) 0.0024(6) 0.0067(6) -0.0011(6)
C5 0.0324(7) 0.0193(6) 0.0291(7) 0.0017(6) 0.0065(6) 0.0010(5)
C6 0.0285(7) 0.0243(7) 0.0329(7) 0.0013(6) 0.0074(6) 0.0005(6)
C8 0.0512(10) 0.0245(7) 0.0335(8) 0.0000(6) 0.0158(7) -0.0005(7)
C10 0.0567(11) 0.0311(8) 0.0484(10) -0.0031(8) 0.0304(9) -0.0039(8)
C11 0.0358(8) 0.0308(8) 0.0514(10) 0.0042(7) 0.0185(7) 0.0038(7)
C12 0.0427(10) 0.0577(11) 0.0452(10) 0.0116(9) 0.0127(8) -0.0029(9)
C13 0.0546(12) 0.0761(15) 0.0628(13) 0.0282(12) 0.0225(10) -0.0023(11)
C14 0.0649(14) 0.0476(12) 0.114(2) 0.0163(13) 0.0485(14) -0.0060(10)
C15 0.0697(14) 0.0467(11) 0.118(2) -0.0262(13) 0.0502(14) -0.0185(10)
C16 0.0643(13) 0.0449(10) 0.0729(14) -0.0140(10) 0.0402(11) -0.0103(9)
C17 0.0469(9) 0.0207(7) 0.0315(8) 0.0016(6) 0.0174(6) 0.0026(6)

loop_
_atom_type_symbol
_atom_type_description
_atom_type_scat_dispersion_real
_atom_type_scat_dispersion_imag
_atom_type_scat_source
C C 0.0033 0.0016 'International Tables Vol C Tables 4.2.6.8 and 6.1.1.4'
H H 0.0000 0.0000 'International Tables Vol C Tables 4.2.6.8 and 6.1.1.4'
O O 0.0106 0.0060 'International Tables Vol C Tables 4.2.6.8 and 6.1.1.4'
N N 0.0061 0.0033 'International Tables Vol C Tables 4.2.6.8 and 6.1.1.4'

loop_
_geom_angle_atom_site_label_1
_geom_angle_atom_site_label_2
_geom_angle_atom_site_label_3
_geom_angle
_geom_angle_site_symmetry_3
C2 N3 C4 110.72(12) .
C6 N6 C10 122.32(13) .
C6 N6 H6 118.3(11) .
C10 N6 H6 116.6(11) .
C8 N9 C4 107.88(12) .
C8 N9 H9 124.9(12) .
C4 N9 H9 126.9(12) .
C8 N7 C5 107.56(12) .
C8 N7 H7 123.0(11) .
C5 N7 H7 129.1(11) .
C2 N1 C6 118.59(13) .
N3 C2 N1 129.60(14) .
N3 C2 H2 114.9(10) .
N1 C2 H2 115.4(10) .
N3 C4 N9 126.95(13) .
N3 C4 C5 126.16(14) .
N9 C4 C5 106.89(12) .
C4 C5 N7 107.02(12) .
C4 C5 C6 118.12(12) .
N7 C5 C6 134.83(12) .
N6 C6 N1 120.23(13) .
N6 C6 C5 122.99(13) .
N1 C6 C5 116.76(12) .
N7 C8 N9 110.64(14) .
N7 C8 H8 124.3(10) .
N9 C8 H8 125.0(10) .
N6 C10 C11 113.05(13) .
N6 C10 H10A 110.2(11) .
C11 C10 H10A 110.3(11) .
N6 C10 H10B 107.2(11) .
C11 C10 H10B 108.7(11) .
H10A C10 H10B 107.1(15) .
C16 C11 C12 118.30(16) .
C16 C11 C10 122.45(16) .
C12 C11 C10 119.10(15) .
C13 C12 C11 121.0(2) .
C13 C12 H12 120.4(12) .
C11 C12 H12 118.7(12) .
C14 C13 C12 120.2(2) .
C14 C13 H13 120.8(15) .
C12 C13 H13 119.0(16) .
C13 C14 C15 120.2(2) .
C13 C14 H14 121.7(16) .
C15 C14 H14 118.1(16) .
C14 C15 C16 119.6(2) .
C14 C15 H15 121.6(15) .
C16 C15 H15 118.8(15) .
C11 C16 C15 120.8(2) .
C11 C16 H16 120.6(12) .
C15 C16 H16 118.5(12) .
O2 C17 O1 125.07(13) .
O2 C17 C17 118.64(15) 3_575
O1 C17 C17 116.29(15) 3_575

loop_
_geom_bond_atom_site_label_1
_geom_bond_atom_site_label_2
_geom_bond_distance
_geom_bond_site_symmetry_2
O1 C17 1.2609(17) .
N3 C2 1.323(2) .
N3 C4 1.3439(18) .
N6 C6 1.3421(18) .
N6 C10 1.449(2) .
N6 H6 0.906(18) .
N9 C8 1.3310(19) .
N9 C4 1.3747(19) .
N9 H9 0.92(2) .
N7 C8 1.3213(19) .
N7 C5 1.3851(17) .
N7 H7 0.98(2) .
N1 C2 1.3426(19) .
N1 C6 1.3501(17) .
O2 C17 1.2285(17) .
C2 H2 0.954(16) .
C4 C5 1.3761(19) .
C5 C6 1.407(2) .
C8 H8 0.975(17) .
C10 C11 1.505(2) .
C10 H10A 0.99(2) .
C10 H10B 0.99(2) .
C11 C16 1.384(2) .
C11 C12 1.386(2) .
C12 C13 1.383(3) .
C12 H12 1.01(2) .
C13 C14 1.362(3) .
C13 H13 0.94(3) .
C14 C15 1.381(3) .
C14 H14 0.97(3) .
C15 C16 1.392(3) .
C15 H15 0.97(3) .
C16 H16 0.96(2) .
C17 C17 1.554(3) 3_575
